data_7126020
loop_
_publ_author_name
'Borilovic, Ivana'
'Alonso, Pablo J.'
'Roubeau, Olivier'
'Arom\'i, Guillem'

_publ_section_title
;
 A bis-vanadyl coordination complex as a 2-qubit quantum gate.
;
_journal_issue 21
_journal_name_full 'Chemical communications (Cambridge, England)'
_journal_page_first 3139
_journal_page_last 3142
_journal_paper_doi 10.1039/c9cc09817h
_journal_volume 56
_journal_year 2020
_chemical_formula_moiety 'C36 H22 N8 O6 V2, 2(C16 H36 N), 4.5(C5 H5 N)'
_chemical_formula_sum 'C90.5 H116.5 N14.5 O6 V2'
_chemical_formula_weight 1605.36
_space_group_crystal_system triclinic
_space_group_IT_number 2
_space_group_name_Hall '-P 1'
_space_group_name_H-M_alt 'P -1'
_atom_sites_solution_hydrogens mixed
_audit_creation_method SHELXL-2017/1
_audit_update_record
;
2019-10-30 deposited with the CCDC.	2020-02-05 downloaded from the CCDC.
;
_cell_angle_alpha 73.0220(10)
_cell_angle_beta 72.779(2)
_cell_angle_gamma 70.673(2)
_cell_formula_units_Z 2
_cell_length_a 12.8070(10)
_cell_length_b 18.384(2)
_cell_length_c 20.411(2)
_cell_measurement_reflns_used 9976
_cell_measurement_temperature 100(2)
_cell_measurement_theta_max 33.62
_cell_measurement_theta_min 2.78
_cell_volume 4230.0(7)
_computing_cell_refinement 'SAINT (Bruker)'
_computing_data_collection 'Bruker APEX 2'
_computing_data_reduction 'SAINT (Bruker)'
_computing_structure_refinement 'SHELXL-2017/1 (Sheldrick, 2015)'
_computing_structure_solution 'SHELXT (Sheldrick, 2015)'
_diffrn_ambient_temperature 100(2)
_diffrn_measured_fraction_theta_full 0.995
_diffrn_measured_fraction_theta_max 0.995
_diffrn_measurement_device_type 'Bruker APEX II CCD diffractometer'
_diffrn_measurement_method '\w rotation with narrow frames'
_diffrn_radiation_monochromator 'silicon 111'
_diffrn_radiation_source 'Advanced Light Source station 11.3.1'
_diffrn_radiation_type synchrotron
_diffrn_radiation_wavelength 0.7749
_diffrn_reflns_av_R_equivalents 0.0661
_diffrn_reflns_av_unetI/netI 0.0847
_diffrn_reflns_Laue_measured_fraction_full 0.995
_diffrn_reflns_Laue_measured_fraction_max 0.995
_diffrn_reflns_limit_h_max 16
_diffrn_reflns_limit_h_min -16
_diffrn_reflns_limit_k_max 23
_diffrn_reflns_limit_k_min -23
_diffrn_reflns_limit_l_max 26
_diffrn_reflns_limit_l_min -26
_diffrn_reflns_number 51603
_diffrn_reflns_point_group_measured_fraction_full 0.995
_diffrn_reflns_point_group_measured_fraction_max 0.995
_diffrn_reflns_theta_full 30.210
_diffrn_reflns_theta_max 30.210
_diffrn_reflns_theta_min 2.618
_exptl_absorpt_coefficient_mu 0.354
_exptl_absorpt_correction_T_max 0.745
_exptl_absorpt_correction_T_min 0.604
_exptl_absorpt_correction_type multi-scan
_exptl_absorpt_process_details 'SADABS-2012/1, Bruker AXS'
_exptl_crystal_colour violet
_exptl_crystal_density_diffrn 1.260
_exptl_crystal_description block
_exptl_crystal_F_000 1710
_exptl_crystal_size_max 0.260
_exptl_crystal_size_mid 0.200
_exptl_crystal_size_min 0.070
_refine_diff_density_max 0.975
_refine_diff_density_min -0.597
_refine_diff_density_rms 0.102
_refine_ls_extinction_method none
_refine_ls_goodness_of_fit_ref 1.034
_refine_ls_hydrogen_treatment constr
_refine_ls_matrix_type full
_refine_ls_number_parameters 1105
_refine_ls_number_reflns 19299
_refine_ls_number_restraints 136
_refine_ls_restrained_S_all 1.044
_refine_ls_R_factor_all 0.1008
_refine_ls_R_factor_gt 0.0851
_refine_ls_shift/su_max 0.001
_refine_ls_shift/su_mean 0.000
_refine_ls_structure_factor_coef Fsqd
_refine_ls_weighting_details 'w=1/[\s^2^(Fo^2^)+(0.1579P)^2^+3.2191P] where P=(Fo^2^+2Fc^2^)/3'
_refine_ls_weighting_scheme calc
_refine_ls_wR_factor_gt 0.2503
_refine_ls_wR_factor_ref 0.2679
_reflns_Friedel_coverage 0.000
_reflns_number_gt 14568
_reflns_number_total 19299
_reflns_threshold_expression 'I > 2\s(I)'
_cod_data_source_file c9cc09817h2.cif
_cod_data_source_block ibcc340
_cod_depositor_comments 'Adding full bibliography for 7126016--7126020.cif.'
_cod_original_formula_sum 'C90.50 H116.50 N14.50 O6 V2'
_cod_database_code 7126020
_shelx_shelxl_version_number 2017/1
_shelx_space_group_comment
;
The symmetry employed for this shelxl refinement is uniquely defined
by the following loop, which should always be used as a source of
symmetry information in preference to the above space-group names.
They are only intended as comments.
;
_shelx_estimated_absorpt_t_min 0.914
_shelx_estimated_absorpt_t_max 0.976

loop_
_space_group_symop_operation_xyz
'x, y, z'
'-x, -y, -z'

loop_
_atom_site_label
_atom_site_type_symbol
_atom_site_fract_x
_atom_site_fract_y
_atom_site_fract_z
_atom_site_U_iso_or_equiv
_atom_site_adp_type
_atom_site_occupancy
_atom_site_site_symmetry_order
_atom_site_calc_flag
_atom_site_refinement_flags_posn
_atom_site_refinement_flags_adp
_atom_site_refinement_flags_occupancy
_atom_site_disorder_assembly
_atom_site_disorder_group
V1 V 0.15978(3) 0.30356(2) 1.13043(2) 0.01535(14) Uani 0.9289(10) 1 d . . P A 1
O1 O 0.18676(16) 0.24021(11) 1.08383(10) 0.0218(4) Uani 0.9289(10) 1 d . . P A 1
V1B V 0.1448(5) 0.3420(3) 1.1545(3) 0.01535(14) Uani 0.0711(10) 1 d . . P A 2
O1B O 0.118(2) 0.4031(14) 1.1996(12) 0.0218(4) Uani 0.0711(10) 1 d . . P A 2
O2 O 0.29175(15) 0.28713(10) 1.16468(9) 0.0231(4) Uani 1 1 d . . . . .
O3 O -0.10023(16) 0.74266(11) 0.77319(9) 0.0256(4) Uani 1 1 d . . . . .
N1 N 0.21171(16) 0.39843(11) 1.05775(10) 0.0163(4) Uani 1 1 d . . . . .
N2 N 0.14777(16) 0.45113(11) 1.01236(10) 0.0162(4) Uani 1 1 d . . . . .
N3 N 0.04670(16) 0.57864(11) 0.92008(10) 0.0179(4) Uani 1 1 d . . . . .
H3 H 0.001281 0.554555 0.954472 0.022 Uiso 1 1 calc R U . . .
N4 N 0.01119(17) 0.63872(11) 0.86758(10) 0.0182(4) Uani 1 1 d . . . . .
C1 C 0.3908(2) 0.30400(14) 1.13571(13) 0.0223(5) Uani 1 1 d . . . . .
C2 C 0.4828(2) 0.25970(16) 1.16752(15) 0.0279(5) Uani 1 1 d . . . . .
H2A H 0.472366 0.218916 1.208027 0.034 Uiso 1 1 calc R U . . .
C3 C 0.5878(3) 0.27453(17) 1.14084(17) 0.0347(6) Uani 1 1 d . . . . .
H3A H 0.648549 0.244120 1.163332 0.042 Uiso 1 1 calc R U . . .
C4 C 0.6056(2) 0.33343(17) 1.08146(17) 0.0336(6) Uani 1 1 d . . . . .
H4A H 0.678307 0.343078 1.062929 0.040 Uiso 1 1 calc R U . . .
C5 C 0.5160(2) 0.37796(15) 1.04959(15) 0.0270(5) Uani 1 1 d . . . . .
H5A H 0.527953 0.418824 1.009400 0.032 Uiso 1 1 calc R U . . .
C6 C 0.4081(2) 0.36444(13) 1.07495(13) 0.0206(5) Uani 1 1 d . . . . .
C7 C 0.31672(19) 0.41172(13) 1.03848(12) 0.0180(4) Uani 1 1 d . . . . .
C8 C 0.3195(2) 0.47410(14) 0.97928(13) 0.0214(5) Uani 1 1 d . . . . .
H8A H 0.381290 0.496037 0.954106 0.026 Uiso 1 1 calc R U . . .
C9 C 0.21150(19) 0.49680(13) 0.96557(12) 0.0171(4) Uani 1 1 d . . . . .
C10 C 0.15934(19) 0.56029(13) 0.91333(12) 0.0175(4) Uani 1 1 d . . . . .
C11 C 0.2011(2) 0.61098(14) 0.85292(12) 0.0211(5) Uani 1 1 d . . . . .
H11A H 0.277862 0.612390 0.833986 0.025 Uiso 1 1 calc R U . . .
C12 C 0.1056(2) 0.65979(14) 0.82570(12) 0.0193(5) Uani 1 1 d . . . . .
C13 C 0.0984(2) 0.72624(14) 0.76529(12) 0.0209(5) Uani 1 1 d . . . . .
C14 C 0.1945(2) 0.75421(15) 0.72937(13) 0.0270(5) Uani 1 1 d . . . . .
H14A H 0.264938 0.726804 0.742517 0.032 Uiso 1 1 calc R U . . .
C15 C 0.1889(3) 0.82069(16) 0.67535(15) 0.0326(6) Uani 1 1 d . . . . .
H15A H 0.254845 0.838468 0.651485 0.039 Uiso 1 1 calc R U . . .
C16 C 0.0854(3) 0.86126(16) 0.65639(14) 0.0322(6) Uani 1 1 d . . . . .
H16A H 0.080368 0.907683 0.620170 0.039 Uiso 1 1 calc R U . . .
C17 C -0.0100(2) 0.83434(15) 0.69000(13) 0.0272(5) Uani 1 1 d . . . . .
H17A H -0.079805 0.862263 0.676175 0.033 Uiso 1 1 calc R U . . .
C18 C -0.0053(2) 0.76620(14) 0.74435(12) 0.0219(5) Uani 1 1 d . . . . .
V2 V 0.15152(4) 0.30210(2) 0.63394(2) 0.01756(14) Uani 0.9278(10) 1 d . . P B 1
O4 O 0.18160(17) 0.23843(11) 0.58732(10) 0.0228(4) Uani 0.9278(10) 1 d . . P B 1
V2B V 0.1310(5) 0.3395(3) 0.6567(3) 0.01756(14) Uani 0.0722(10) 1 d . . P B 2
O4B O 0.100(2) 0.4024(14) 0.7005(12) 0.0228(4) Uani 0.0722(10) 1 d . . P B 2
O5 O 0.28072(16) 0.28464(11) 0.67094(9) 0.0265(4) Uani 1 1 d . . . . .
O6 O -0.08458(17) 0.74378(11) 0.27007(9) 0.0275(4) Uani 1 1 d . . . . .
N5 N 0.20813(17) 0.39541(11) 0.56151(10) 0.0179(4) Uani 1 1 d . . . . .
N6 N 0.14674(17) 0.44850(11) 0.51506(10) 0.0182(4) Uani 1 1 d . . . . .
N7 N 0.05063(17) 0.57690(11) 0.42105(10) 0.0192(4) Uani 1 1 d . . . . .
H7 H 0.003749 0.552784 0.454141 0.023 Uiso 1 1 calc R U . . .
N8 N 0.01824(18) 0.63822(11) 0.36858(10) 0.0202(4) Uani 1 1 d . . . . .
C19 C 0.3815(2) 0.29957(15) 0.64267(14) 0.0253(5) Uani 1 1 d . . . . .
C20 C 0.4720(3) 0.25372(16) 0.67594(15) 0.0312(6) Uani 1 1 d . . . . .
H20A H 0.458475 0.214276 0.717093 0.037 Uiso 1 1 calc R U . . .
C21 C 0.5787(3) 0.26473(18) 0.65031(17) 0.0371(7) Uani 1 1 d . . . . .
H21A H 0.638036 0.232851 0.673533 0.044 Uiso 1 1 calc R U . . .
C22 C 0.6001(3) 0.32248(19) 0.59039(18) 0.0377(7) Uani 1 1 d . . . . .
H22A H 0.674193 0.329877 0.572471 0.045 Uiso 1 1 calc R U . . .
C23 C 0.5127(2) 0.36944(17) 0.55675(16) 0.0312(6) Uani 1 1 d . . . . .
H23A H 0.527476 0.409377 0.516282 0.037 Uiso 1 1 calc R U . . .
C24 C 0.4026(2) 0.35869(14) 0.58176(14) 0.0235(5) Uani 1 1 d . . . . .
C25 C 0.3140(2) 0.40721(14) 0.54359(13) 0.0207(5) Uani 1 1 d . . . . .
C26 C 0.3194(2) 0.46942(14) 0.48486(13) 0.0232(5) Uani 1 1 d . . . . .
H26A H 0.382075 0.490772 0.460796 0.028 Uiso 1 1 calc R U . . .
C27 C 0.2125(2) 0.49329(13) 0.46934(12) 0.0191(4) Uani 1 1 d . . . . .
C28 C 0.1631(2) 0.55740(13) 0.41640(12) 0.0195(5) Uani 1 1 d . . . . .
C29 C 0.2078(2) 0.60820(14) 0.35800(13) 0.0229(5) Uani 1 1 d . . . . .
H29A H 0.285087 0.608837 0.340799 0.028 Uiso 1 1 calc R U . . .
C30 C 0.1147(2) 0.65868(14) 0.32948(12) 0.0214(5) Uani 1 1 d . . . . .
C31 C 0.1125(2) 0.72485(14) 0.26893(13) 0.0242(5) Uani 1 1 d . . . . .
C32 C 0.2117(3) 0.75060(16) 0.23667(14) 0.0315(6) Uani 1 1 d . . . . .
H32A H 0.278375 0.723882 0.254382 0.038 Uiso 1 1 calc R U . . .
C33 C 0.2140(3) 0.81380(17) 0.17991(15) 0.0357(7) Uani 1 1 d . . . . .
H33A H 0.281405 0.830481 0.158788 0.043 Uiso 1 1 calc R U . . .
C34 C 0.1173(3) 0.85216(17) 0.15449(15) 0.0373(7) Uani 1 1 d . . . . .
H34A H 0.118217 0.895642 0.115459 0.045 Uiso 1 1 calc R U . . .
C35 C 0.0182(3) 0.82822(16) 0.18508(14) 0.0324(6) Uani 1 1 d . . . . .
H35A H -0.047267 0.855532 0.166240 0.039 Uiso 1 1 calc R U . . .
C36 C 0.0126(2) 0.76469(15) 0.24310(13) 0.0252(5) Uani 1 1 d . . . . .
N9 N 0.2308(3) 0.28315(15) 1.38560(13) 0.0396(7) Uani 1 1 d . . . . .
C37 C 0.2537(3) 0.19910(18) 1.37846(17) 0.0431(8) Uani 1 1 d . . . . .
H37A H 0.328955 0.184312 1.346832 0.052 Uiso 1 1 calc R U . . .
H37B H 0.196177 0.197028 1.356112 0.052 Uiso 1 1 calc R U . . .
C38 C 0.2515(4) 0.1388(2) 1.44763(18) 0.0484(9) Uani 1 1 d . . . . .
H38A H 0.185114 0.159610 1.483280 0.058 Uiso 1 1 calc R U . . .
H38B H 0.320802 0.130274 1.464181 0.058 Uiso 1 1 calc R U . . .
C39 C 0.2452(3) 0.0605(2) 1.4404(2) 0.0525(9) Uani 1 1 d . . . . .
H39A H 0.309130 0.041221 1.402794 0.063 Uiso 1 1 calc R U . . .
H39B H 0.173682 0.068445 1.426596 0.063 Uiso 1 1 calc R U . . .
C40 C 0.2500(4) -0.0016(2) 1.5088(2) 0.0696(12) Uani 1 1 d . . . . .
H40A H 0.247872 -0.051563 1.501879 0.104 Uiso 1 1 calc R U . . .
H40B H 0.184807 0.016223 1.545671 0.104 Uiso 1 1 calc R U . . .
H40C H 0.320380 -0.009242 1.522906 0.104 Uiso 1 1 calc R U . . .
C41 C 0.3151(3) 0.28879(18) 1.42204(15) 0.0381(7) Uani 1 1 d . . . . .
H41A H 0.307073 0.253622 1.469292 0.046 Uiso 1 1 calc R U . . .
H41B H 0.294791 0.343490 1.428499 0.046 Uiso 1 1 calc R U . . .
C42 C 0.4395(3) 0.2671(3) 1.38333(18) 0.0562(11) Uani 1 1 d . . . . .
H42A H 0.460425 0.213475 1.374264 0.067 Uiso 1 1 calc R U . . .
H42B H 0.450601 0.304680 1.337541 0.067 Uiso 1 1 calc R U . . .
C43 C 0.5152(3) 0.2696(2) 1.4272(2) 0.0543(10) Uani 1 1 d . . . . .
H43A H 0.592521 0.267092 1.397479 0.065 Uiso 1 1 calc R U . . .
H43B H 0.486060 0.320734 1.441916 0.065 Uiso 1 1 calc R U . . .
C44 C 0.5228(4) 0.2038(2) 1.4917(2) 0.0592(11) Uani 1 1 d . . . . .
H44A H 0.574820 0.208115 1.516296 0.089 Uiso 1 1 calc R U . . .
H44B H 0.551005 0.152811 1.477732 0.089 Uiso 1 1 calc R U . . .
H44C H 0.447357 0.207669 1.522892 0.089 Uiso 1 1 calc R U . . .
C45 C 0.1124(3) 0.3106(2) 1.42975(17) 0.0434(8) Uani 1 1 d . . . . .
H45A H 0.110137 0.279606 1.478562 0.052 Uiso 1 1 calc R U . . .
H45B H 0.098508 0.366583 1.430687 0.052 Uiso 1 1 calc R U . . .
C46 C 0.0172(3) 0.3031(2) 1.40466(18) 0.0461(9) Uani 1 1 d . . . . .
H46A H 0.018428 0.246833 1.414890 0.055 Uiso 1 1 calc R U . . .
H46B H 0.028323 0.323326 1.353196 0.055 Uiso 1 1 calc R U . . .
C47 C -0.0978(3) 0.3497(2) 1.44104(17) 0.0428(8) Uani 1 1 d . . . . .
H47A H -0.108127 0.329905 1.492514 0.051 Uiso 1 1 calc R U . . .
H47B H -0.098922 0.406039 1.430407 0.051 Uiso 1 1 calc R U . . .
C48 C -0.1951(3) 0.3424(2) 1.4172(2) 0.0512(9) Uani 1 1 d . . . . .
H48A H -0.267039 0.374340 1.440244 0.077 Uiso 1 1 calc R U . . .
H48B H -0.196656 0.287008 1.429962 0.077 Uiso 1 1 calc R U . . .
H48C H -0.184408 0.361138 1.366181 0.077 Uiso 1 1 calc R U . . .
C49 C 0.2423(4) 0.3339(2) 1.31130(16) 0.0506(10) Uani 1 1 d . . . . .
H49A H 0.319825 0.314310 1.283935 0.061 Uiso 1 1 calc R U . . .
H49B H 0.188303 0.327337 1.288765 0.061 Uiso 1 1 calc R U . . .
C50 C 0.2206(4) 0.4213(2) 1.30746(18) 0.0537(10) Uani 1 1 d . . . . .
H50A H 0.263790 0.442282 1.316483 0.064 Uiso 1 1 d R U . C .
H50B H 0.142190 0.442782 1.337093 0.064 Uiso 1 1 d R U . . .
C51A C 0.1885(7) 0.4658(4) 1.2397(4) 0.0505(16) Uani 0.5 1 d . U P C 1
H51A H 0.243270 0.439603 1.202350 0.061 Uiso 0.5 1 calc R U P C 1
H51B H 0.198952 0.519230 1.230273 0.061 Uiso 0.5 1 calc R U P C 1
C52A C 0.0711(8) 0.4755(6) 1.2322(5) 0.071(2) Uani 0.5 1 d . U P C 1
H52A H 0.063414 0.503749 1.184340 0.106 Uiso 0.5 1 calc R U P C 1
H52B H 0.015086 0.505616 1.265839 0.106 Uiso 0.5 1 calc R U P C 1
H52C H 0.058226 0.423377 1.241499 0.106 Uiso 0.5 1 calc R U P C 1
C51B C 0.2660(9) 0.4723(5) 1.2281(4) 0.0596(19) Uani 0.5 1 d . U P C 2
H51C H 0.245039 0.454797 1.193363 0.072 Uiso 0.5 1 calc R U P C 2
H51D H 0.224476 0.528588 1.226040 0.072 Uiso 0.5 1 calc R U P C 2
C52B C 0.3916(9) 0.4664(5) 1.2053(4) 0.064(2) Uani 0.5 1 d . U P C 2
H52D H 0.414518 0.482609 1.239446 0.096 Uiso 0.5 1 calc R U P C 2
H52E H 0.407488 0.500936 1.159016 0.096 Uiso 0.5 1 calc R U P C 2
H52F H 0.434163 0.411702 1.202844 0.096 Uiso 0.5 1 calc R U P C 2
N10 N 0.2226(3) 0.28696(16) 0.88095(13) 0.0419(7) Uani 1 1 d . . . . .
C53 C 0.2490(3) 0.20536(19) 0.86671(17) 0.0454(8) Uani 1 1 d . . . . .
H53A H 0.189344 0.204848 0.845246 0.054 Uiso 1 1 calc R U . . .
H53B H 0.321876 0.195866 0.831851 0.054 Uiso 1 1 calc R U . . .
C54 C 0.2568(3) 0.1384(2) 0.92996(19) 0.0490(8) Uani 1 1 d . . . . .
H54A H 0.188669 0.149815 0.967982 0.059 Uiso 1 1 calc R U . . .
H54B H 0.324466 0.131707 0.947410 0.059 Uiso 1 1 calc R U . . .
C55 C 0.2654(4) 0.0623(2) 0.9085(2) 0.0595(10) Uani 1 1 d . . . . .
H55A H 0.189764 0.063976 0.904031 0.071 Uiso 1 1 calc R U . . .
H55B H 0.317682 0.060682 0.861927 0.071 Uiso 1 1 calc R U . . .
C56 C 0.3069(4) -0.0117(3) 0.9599(3) 0.0801(14) Uani 1 1 d . . . . .
H56A H 0.308664 -0.057607 0.944089 0.120 Uiso 1 1 calc R U . . .
H56B H 0.255737 -0.010524 1.006229 0.120 Uiso 1 1 calc R U . . .
H56C H 0.383469 -0.015155 0.962874 0.120 Uiso 1 1 calc R U . . .
C57 C 0.3076(3) 0.29058(19) 0.91788(16) 0.0395(7) Uani 1 1 d . . . . .
H57A H 0.302160 0.252327 0.963580 0.047 Uiso 1 1 calc R U . . .
H57B H 0.285191 0.343890 0.927844 0.047 Uiso 1 1 calc R U . . .
C58 C 0.4314(3) 0.2733(2) 0.87767(17) 0.0535(10) Uani 1 1 d . . . . .
H58A H 0.455741 0.220009 0.867360 0.064 Uiso 1 1 calc R U . . .
H58B H 0.439290 0.312220 0.832488 0.064 Uiso 1 1 calc R U . . .
C59 C 0.5057(3) 0.2777(2) 0.92110(18) 0.0462(8) Uani 1 1 d . . . . .
H59A H 0.473601 0.328364 0.936668 0.055 Uiso 1 1 calc R U . . .
H59B H 0.582058 0.277742 0.890882 0.055 Uiso 1 1 calc R U . . .
C60 C 0.5181(3) 0.2105(2) 0.9855(2) 0.0504(9) Uani 1 1 d . . . . .
H60A H 0.565196 0.218504 1.011517 0.076 Uiso 1 1 calc R U . . .
H60B H 0.553998 0.160183 0.970645 0.076 Uiso 1 1 calc R U . . .
H60C H 0.442953 0.209730 1.015886 0.076 Uiso 1 1 calc R U . . .
C61 C 0.1060(3) 0.3091(2) 0.92804(19) 0.0503(10) Uani 1 1 d . . . . .
H61A H 0.090590 0.363641 0.933565 0.060 Uiso 1 1 calc R U . . .
H61B H 0.106673 0.273741 0.975060 0.060 Uiso 1 1 calc R U . . .
C62 C 0.0099(3) 0.3042(2) 0.9016(2) 0.0544(10) Uani 1 1 d . . . . .
H62A H 0.007363 0.248615 0.912911 0.065 Uiso 1 1 calc R U . . .
H62B H 0.024103 0.322817 0.849902 0.065 Uiso 1 1 calc R U . . .
C63 C -0.1043(3) 0.3546(2) 0.93506(18) 0.0445(8) Uani 1 1 d . . . . .
H63A H -0.117889 0.336608 0.986799 0.053 Uiso 1 1 calc R U . . .
H63B H -0.102232 0.410350 0.923054 0.053 Uiso 1 1 calc R U . . .
C64 C -0.2012(4) 0.3487(2) 0.9095(2) 0.0546(10) Uani 1 1 d . . . . .
H64A H -0.272520 0.383935 0.929396 0.082 Uiso 1 1 calc R U . . .
H64B H -0.207287 0.294208 0.924688 0.082 Uiso 1 1 calc R U . . .
H64C H -0.186174 0.364082 0.858157 0.082 Uiso 1 1 calc R U . . .
C65 C 0.2293(4) 0.3428(2) 0.80882(18) 0.0540(11) Uani 1 1 d . . . . .
H65A H 0.306241 0.325817 0.779628 0.065 Uiso 1 1 calc R U . . .
H65B H 0.174645 0.337542 0.786054 0.065 Uiso 1 1 calc R U . . .
C66 C 0.2052(4) 0.4294(2) 0.8092(2) 0.0605(12) Uani 1 1 d . . . . .
H66A H 0.257872 0.442658 0.817058 0.073 Uiso 1 1 d R U . D .
H66B H 0.138772 0.447658 0.832968 0.073 Uiso 1 1 d R U . . .
C67A C 0.2523(8) 0.4841(4) 0.7278(4) 0.0530(17) Uani 0.5 1 d . U P D 2
H67A H 0.227218 0.469842 0.692871 0.064 Uiso 0.5 1 calc R U P D 2
H67B H 0.213112 0.540354 0.727955 0.064 Uiso 0.5 1 calc R U P D 2
C68A C 0.3796(9) 0.4766(5) 0.7018(5) 0.062(2) Uani 0.5 1 d . U P D 2
H68A H 0.393956 0.510208 0.654845 0.094 Uiso 0.5 1 calc R U P D 2
H68B H 0.420423 0.421531 0.699880 0.094 Uiso 0.5 1 calc R U P D 2
H68C H 0.405938 0.493239 0.734143 0.094 Uiso 0.5 1 calc R U P D 2
C67B C 0.1701(7) 0.4750(4) 0.7433(4) 0.0456(14) Uani 0.5 1 d . U P D 1
H67C H 0.227458 0.451977 0.704824 0.055 Uiso 0.5 1 calc R U P D 1
H67D H 0.176090 0.529137 0.736352 0.055 Uiso 0.5 1 calc R U P D 1
C68B C 0.0566(8) 0.4827(5) 0.7322(5) 0.064(2) Uani 0.5 1 d . U P D 1
H68D H 0.047807 0.516897 0.686261 0.097 Uiso 0.5 1 calc R U P D 1
H68E H -0.002825 0.505766 0.769155 0.097 Uiso 0.5 1 calc R U P D 1
H68F H 0.050177 0.430411 0.734091 0.097 Uiso 0.5 1 calc R U P D 1
N1S N 0.9928(3) 0.1293(2) 0.1355(2) 0.0617(9) Uani 1 1 d . . . . .
C1S C 1.0418(4) 0.0593(2) 0.1197(2) 0.0663(12) Uani 1 1 d . . . . .
H1SA H 1.097525 0.023539 0.144358 0.080 Uiso 1 1 calc R U . . .
C2S C 1.0177(4) 0.0361(2) 0.0713(2) 0.0612(11) Uani 1 1 d . . . . .
H2SA H 1.058256 -0.013221 0.058856 0.073 Uiso 1 1 calc R U . . .
C3S C 0.9336(4) 0.0855(2) 0.0411(2) 0.0627(11) Uani 1 1 d . . . . .
H3SA H 0.911127 0.068566 0.008918 0.075 Uiso 1 1 calc R U . . .
C4S C 0.8801(4) 0.1565(2) 0.0535(2) 0.0650(12) Uani 1 1 d . . . . .
H4SA H 0.823799 0.190634 0.028633 0.078 Uiso 1 1 calc R U . . .
C5S C 0.9069(4) 0.1805(2) 0.1030(3) 0.0742(13) Uani 1 1 d . . . . .
H5SA H 0.867771 0.230491 0.114522 0.089 Uiso 1 1 calc R U . . .
N2S N 1.0027(4) 0.1283(2) 0.6222(2) 0.0704(10) Uani 1 1 d . . . . .
C6S C 0.9535(4) 0.0827(3) 0.6788(2) 0.0692(12) Uani 1 1 d . . . . .
H6SA H 0.984518 0.063584 0.719491 0.083 Uiso 1 1 calc R U . . .
C7S C 0.8577(4) 0.0628(3) 0.6791(2) 0.0658(11) Uani 1 1 d . . . . .
H7SA H 0.822104 0.031037 0.719519 0.079 Uiso 1 1 calc R U . . .
C8S C 0.8162(4) 0.0906(3) 0.6192(3) 0.0710(12) Uani 1 1 d . . . . .
H8SA H 0.750816 0.078458 0.617014 0.085 Uiso 1 1 calc R U . . .
C9S C 0.8729(5) 0.1376(3) 0.5607(3) 0.0820(15) Uani 1 1 d . . . . .
H9SA H 0.845651 0.156012 0.518653 0.098 Uiso 1 1 calc R U . . .
C10S C 0.9607(4) 0.1563(3) 0.5626(3) 0.0711(12) Uani 1 1 d . . . . .
H10A H 0.995660 0.189340 0.522920 0.085 Uiso 1 1 calc R U . . .
N3S N 0.4419(3) -0.07545(17) 0.18744(18) 0.0596(9) Uani 1 1 d . . . . .
C11S C 0.3884(4) -0.0278(2) 0.1380(2) 0.0561(10) Uani 1 1 d . . . . .
H11B H 0.384777 -0.049903 0.102282 0.067 Uiso 1 1 calc R U . . .
C12S C 0.3376(4) 0.0513(2) 0.1347(2) 0.0546(9) Uani 1 1 d . . . . .
H12A H 0.299121 0.081991 0.098274 0.065 Uiso 1 1 calc R U . . .
C13S C 0.3429(4) 0.08512(19) 0.1836(2) 0.0544(9) Uani 1 1 d . . . . .
H13A H 0.307257 0.139562 0.182721 0.065 Uiso 1 1 calc R U . . .
C14S C 0.4019(3) 0.0383(2) 0.2353(2) 0.0521(8) Uani 1 1 d . . . . .
H14B H 0.408853 0.060134 0.270204 0.063 Uiso 1 1 calc R U . . .
C15S C 0.4497(4) -0.0404(2) 0.2345(2) 0.0589(10) Uani 1 1 d . . . . .
H15B H 0.490847 -0.072140 0.269417 0.071 Uiso 1 1 calc R U . . .
N4S N 0.2649(4) 1.0630(3) 0.7075(2) 0.0887(12) Uani 1 1 d . U . . .
C16S C 0.3483(4) 1.0722(3) 0.6498(3) 0.0766(14) Uani 1 1 d . U . . .
H16B H 0.352144 1.123709 0.623792 0.092 Uiso 1 1 calc R U . . .
C17S C 0.4269(5) 1.0081(3) 0.6290(3) 0.0939(16) Uani 1 1 d . U . . .
H17B H 0.481869 1.017516 0.586756 0.113 Uiso 1 1 calc R U . . .
C18S C 0.4339(5) 0.9362(3) 0.6608(3) 0.0835(13) Uani 1 1 d . U . . .
H18A H 0.494551 0.894197 0.645171 0.100 Uiso 1 1 calc R U . . .
C19S C 0.3564(6) 0.9240(3) 0.7139(4) 0.0971(15) Uani 1 1 d . U . . .
H19A H 0.357501 0.870729 0.736486 0.116 Uiso 1 1 calc R U . . .
C20S C 0.2645(4) 0.9863(3) 0.7432(3) 0.0952(15) Uani 1 1 d . U . . .
H20B H 0.208114 0.974817 0.784067 0.114 Uiso 1 1 calc R U . . .
N5S N 0.4571(5) 0.5936(4) 0.7348(3) 0.0468(11) Uani 0.5 1 d . U P E 1
C21S C 0.5159(6) 0.5440(5) 0.7828(4) 0.0559(15) Uani 0.5 1 d . U P E 1
H21S H 0.534832 0.566637 0.812553 0.067 Uiso 0.5 1 calc R U P E 1
C22S C 0.5499(8) 0.4644(6) 0.7919(5) 0.078(2) Uani 0.5 1 d . U P E 1
H22B H 0.594167 0.433978 0.825603 0.093 Uiso 0.5 1 calc R U P E 1
C23S C 0.5233(9) 0.4293(7) 0.7555(7) 0.091(2) Uani 0.5 1 d . U P E 1
H23B H 0.544366 0.373235 0.764300 0.109 Uiso 0.5 1 calc R U P E 1
C24S C 0.4653(9) 0.4719(7) 0.7050(6) 0.086(2) Uani 0.5 1 d . U P E 1
H24A H 0.447830 0.446863 0.676440 0.103 Uiso 0.5 1 calc R U P E 1
C25S C 0.4299(7) 0.5592(6) 0.6954(5) 0.0686(17) Uani 0.5 1 d . U P E 1
H25A H 0.387496 0.590698 0.661021 0.082 Uiso 0.5 1 calc R U P E 1

loop_
_atom_site_aniso_label
_atom_site_aniso_U_11
_atom_site_aniso_U_22
_atom_site_aniso_U_33
_atom_site_aniso_U_23
_atom_site_aniso_U_13
_atom_site_aniso_U_12
V1 0.0186(2) 0.0153(2) 0.0132(2) -0.00147(15) -0.00603(16) -0.00504(16)
O1 0.0264(10) 0.0203(9) 0.0213(9) -0.0056(7) -0.0083(7) -0.0060(7)
V1B 0.0186(2) 0.0153(2) 0.0132(2) -0.00147(15) -0.00603(16) -0.00504(16)
O1B 0.0264(10) 0.0203(9) 0.0213(9) -0.0056(7) -0.0083(7) -0.0060(7)
O2 0.0242(9) 0.0248(9) 0.0214(8) 0.0007(7) -0.0109(7) -0.0079(7)
O3 0.0274(9) 0.0273(9) 0.0204(8) 0.0046(7) -0.0094(7) -0.0100(7)
N1 0.0155(9) 0.0163(9) 0.0182(9) -0.0031(7) -0.0065(7) -0.0036(7)
N2 0.0168(9) 0.0155(9) 0.0155(9) 0.0001(7) -0.0059(7) -0.0042(7)
N3 0.0161(9) 0.0188(9) 0.0153(9) 0.0022(7) -0.0032(7) -0.0054(7)
N4 0.0203(10) 0.0177(9) 0.0154(9) 0.0005(7) -0.0048(7) -0.0064(7)
C1 0.0240(12) 0.0217(11) 0.0244(12) -0.0026(9) -0.0113(9) -0.0069(9)
C2 0.0279(13) 0.0260(12) 0.0323(13) 0.0004(10) -0.0168(11) -0.0071(10)
C3 0.0301(14) 0.0319(14) 0.0460(17) 0.0005(12) -0.0250(13) -0.0064(11)
C4 0.0221(13) 0.0350(14) 0.0470(17) -0.0027(12) -0.0151(12) -0.0105(11)
C5 0.0220(12) 0.0242(12) 0.0354(14) 0.0006(10) -0.0109(10) -0.0091(10)
C6 0.0186(11) 0.0180(11) 0.0291(12) -0.0039(9) -0.0116(9) -0.0052(9)
C7 0.0166(11) 0.0182(10) 0.0205(11) -0.0041(8) -0.0049(8) -0.0055(8)
C8 0.0162(11) 0.0184(11) 0.0280(12) -0.0010(9) -0.0045(9) -0.0064(8)
C9 0.0171(10) 0.0157(10) 0.0172(10) -0.0016(8) -0.0036(8) -0.0048(8)
C10 0.0182(11) 0.0148(10) 0.0194(10) -0.0038(8) -0.0036(8) -0.0046(8)
C11 0.0200(11) 0.0203(11) 0.0208(11) -0.0012(9) -0.0009(9) -0.0087(9)
C12 0.0210(11) 0.0190(11) 0.0162(10) -0.0014(8) -0.0011(8) -0.0082(9)
C13 0.0256(12) 0.0187(11) 0.0174(10) -0.0019(8) -0.0040(9) -0.0070(9)
C14 0.0287(13) 0.0244(12) 0.0235(12) 0.0001(9) -0.0013(10) -0.0100(10)
C15 0.0386(15) 0.0274(13) 0.0280(13) 0.0006(10) 0.0011(11) -0.0172(11)
C16 0.0443(16) 0.0263(13) 0.0218(12) 0.0047(10) -0.0046(11) -0.0149(12)
C17 0.0368(15) 0.0240(12) 0.0205(11) 0.0021(9) -0.0102(10) -0.0101(10)
C18 0.0289(13) 0.0216(11) 0.0149(10) -0.0014(8) -0.0032(9) -0.0099(9)
V2 0.0233(2) 0.0164(2) 0.0149(2) -0.00354(16) -0.00791(17) -0.00426(17)
O4 0.0298(10) 0.0202(9) 0.0201(9) -0.0064(7) -0.0078(7) -0.0052(7)
V2B 0.0233(2) 0.0164(2) 0.0149(2) -0.00354(16) -0.00791(17) -0.00426(17)
O4B 0.0298(10) 0.0202(9) 0.0201(9) -0.0064(7) -0.0078(7) -0.0052(7)
O5 0.0303(10) 0.0278(9) 0.0233(9) -0.0019(7) -0.0130(7) -0.0071(7)
O6 0.0346(10) 0.0269(9) 0.0208(8) 0.0001(7) -0.0102(7) -0.0088(8)
N5 0.0186(9) 0.0170(9) 0.0196(9) -0.0042(7) -0.0072(7) -0.0038(7)
N6 0.0182(9) 0.0176(9) 0.0177(9) -0.0021(7) -0.0053(7) -0.0039(7)
N7 0.0192(10) 0.0198(9) 0.0165(9) -0.0006(7) -0.0030(7) -0.0061(8)
N8 0.0248(10) 0.0173(9) 0.0170(9) -0.0007(7) -0.0043(8) -0.0067(8)
C19 0.0264(13) 0.0258(12) 0.0286(12) -0.0082(10) -0.0143(10) -0.0039(10)
C20 0.0350(15) 0.0281(13) 0.0328(14) -0.0084(11) -0.0188(12) 0.0002(11)
C21 0.0308(15) 0.0393(16) 0.0464(17) -0.0132(13) -0.0240(13) 0.0010(12)
C22 0.0262(14) 0.0430(16) 0.0503(18) -0.0149(14) -0.0170(13) -0.0057(12)
C23 0.0234(13) 0.0335(14) 0.0401(15) -0.0076(11) -0.0132(11) -0.0067(11)
C24 0.0213(12) 0.0206(11) 0.0313(13) -0.0074(10) -0.0123(10) -0.0021(9)
C25 0.0184(11) 0.0206(11) 0.0258(12) -0.0076(9) -0.0069(9) -0.0047(9)
C26 0.0193(11) 0.0209(11) 0.0286(12) -0.0035(9) -0.0049(9) -0.0063(9)
C27 0.0192(11) 0.0173(10) 0.0201(11) -0.0049(8) -0.0015(9) -0.0058(8)
C28 0.0202(11) 0.0174(10) 0.0206(11) -0.0051(8) -0.0035(9) -0.0047(9)
C29 0.0219(12) 0.0219(11) 0.0236(12) -0.0037(9) -0.0011(9) -0.0086(9)
C30 0.0250(12) 0.0197(11) 0.0184(11) -0.0030(9) -0.0020(9) -0.0080(9)
C31 0.0324(14) 0.0210(11) 0.0188(11) -0.0029(9) -0.0028(10) -0.0103(10)
C32 0.0363(15) 0.0264(13) 0.0283(13) -0.0021(10) -0.0010(11) -0.0129(11)
C33 0.0474(18) 0.0289(14) 0.0293(14) -0.0011(11) 0.0004(12) -0.0206(13)
C34 0.062(2) 0.0276(14) 0.0224(13) 0.0022(10) -0.0067(13) -0.0209(13)
C35 0.0506(18) 0.0265(13) 0.0200(12) 0.0001(10) -0.0097(11) -0.0131(12)
C36 0.0362(14) 0.0217(12) 0.0178(11) -0.0029(9) -0.0071(10) -0.0081(10)
N9 0.0609(18) 0.0304(12) 0.0276(12) -0.0154(10) -0.0232(12) 0.0073(11)
C37 0.060(2) 0.0308(15) 0.0388(16) -0.0211(13) -0.0206(15) 0.0072(14)
C38 0.068(2) 0.0355(16) 0.0436(18) -0.0150(14) -0.0223(17) -0.0013(15)
C39 0.056(2) 0.0387(18) 0.065(2) -0.0146(16) -0.0240(18) -0.0022(15)
C40 0.086(3) 0.046(2) 0.073(3) -0.0109(19) -0.021(2) -0.011(2)
C41 0.0505(19) 0.0348(15) 0.0263(13) -0.0152(12) -0.0136(13) 0.0040(13)
C42 0.055(2) 0.066(2) 0.0340(17) -0.0289(17) -0.0093(15) 0.0162(18)
C43 0.0402(19) 0.065(2) 0.0466(19) -0.0285(18) -0.0021(15) 0.0076(17)
C44 0.060(2) 0.051(2) 0.069(3) -0.0289(19) -0.035(2) 0.0154(18)
C45 0.056(2) 0.0409(17) 0.0357(16) -0.0247(13) -0.0275(15) 0.0143(14)
C46 0.061(2) 0.0408(17) 0.0419(17) -0.0254(14) -0.0312(16) 0.0108(15)
C47 0.057(2) 0.0406(17) 0.0344(16) -0.0159(13) -0.0185(14) -0.0034(14)
C48 0.059(2) 0.053(2) 0.0447(19) -0.0144(16) -0.0267(17) -0.0014(17)
C49 0.084(3) 0.0372(17) 0.0254(15) -0.0147(13) -0.0244(16) 0.0078(16)
C50 0.085(3) 0.0372(18) 0.0361(17) -0.0129(14) -0.0202(18) -0.0028(17)
C51A 0.062(4) 0.042(3) 0.042(3) 0.005(3) -0.013(3) -0.018(3)
C52A 0.060(4) 0.060(5) 0.075(5) 0.010(4) -0.025(4) -0.007(4)
C51B 0.086(5) 0.054(4) 0.033(3) -0.003(3) -0.009(4) -0.019(4)
C52B 0.092(5) 0.064(5) 0.047(4) -0.009(4) -0.014(4) -0.038(5)
N10 0.0569(18) 0.0394(14) 0.0296(13) -0.0203(11) -0.0239(12) 0.0109(12)
C53 0.060(2) 0.0384(17) 0.0375(16) -0.0222(13) -0.0228(15) 0.0097(14)
C54 0.056(2) 0.0449(19) 0.0443(18) -0.0100(15) -0.0209(16) -0.0023(15)
C55 0.062(2) 0.047(2) 0.072(3) -0.0087(18) -0.036(2) -0.0028(17)
C56 0.084(3) 0.058(2) 0.104(4) 0.008(2) -0.056(3) -0.018(2)
C57 0.0472(18) 0.0417(17) 0.0270(14) -0.0186(12) -0.0152(13) 0.0071(13)
C58 0.057(2) 0.059(2) 0.0280(15) -0.0216(15) -0.0100(15) 0.0177(17)
C59 0.0380(17) 0.0509(19) 0.0392(17) -0.0191(15) -0.0069(14) 0.0082(14)
C60 0.058(2) 0.0430(18) 0.051(2) -0.0177(15) -0.0290(17) 0.0075(16)
C61 0.052(2) 0.060(2) 0.0443(18) -0.0371(17) -0.0296(16) 0.0186(16)
C62 0.061(2) 0.057(2) 0.054(2) -0.0378(18) -0.0347(18) 0.0147(17)
C63 0.053(2) 0.0465(18) 0.0398(17) -0.0192(14) -0.0163(15) -0.0062(15)
C64 0.060(2) 0.058(2) 0.051(2) -0.0187(17) -0.0282(18) -0.0030(18)
C65 0.086(3) 0.0403(18) 0.0328(16) -0.0204(14) -0.0323(17) 0.0144(17)
C66 0.094(3) 0.0428(19) 0.0445(19) -0.0228(16) -0.037(2) 0.0131(19)
C67A 0.076(4) 0.044(4) 0.030(3) -0.006(3) -0.012(3) -0.005(4)
C68A 0.086(5) 0.057(5) 0.055(5) -0.013(4) -0.013(4) -0.034(4)
C67B 0.059(4) 0.033(3) 0.038(3) 0.005(2) -0.011(3) -0.014(3)
C68B 0.063(4) 0.055(4) 0.063(5) 0.012(4) -0.026(4) -0.010(4)
N1S 0.066(2) 0.0540(19) 0.078(2) -0.0275(18) -0.0305(19) -0.0074(16)
C1S 0.074(3) 0.058(2) 0.080(3) -0.029(2) -0.046(2) 0.004(2)
C2S 0.090(3) 0.0354(17) 0.070(2) -0.0245(16) -0.053(2) 0.0094(17)
C3S 0.102(3) 0.046(2) 0.055(2) -0.0103(16) -0.045(2) -0.016(2)
C4S 0.084(3) 0.047(2) 0.075(3) -0.0158(19) -0.052(3) 0.002(2)
C5S 0.088(3) 0.051(2) 0.098(3) -0.034(2) -0.048(3) 0.002(2)
N2S 0.067(2) 0.071(2) 0.080(3) -0.030(2) -0.002(2) -0.028(2)
C6S 0.069(3) 0.094(3) 0.063(2) -0.035(2) -0.008(2) -0.035(2)
C7S 0.071(3) 0.070(3) 0.067(3) -0.028(2) 0.001(2) -0.035(2)
C8S 0.060(3) 0.066(3) 0.097(3) -0.018(2) -0.024(2) -0.022(2)
C9S 0.080(3) 0.085(3) 0.082(3) 0.014(3) -0.044(3) -0.028(3)
C10S 0.069(3) 0.064(3) 0.076(3) 0.019(2) -0.021(2) -0.037(2)
N3S 0.082(2) 0.0344(15) 0.066(2) -0.0113(14) -0.0331(19) -0.0048(15)
C11S 0.076(3) 0.049(2) 0.055(2) -0.0118(16) -0.030(2) -0.0160(18)
C12S 0.068(2) 0.0439(19) 0.054(2) 0.0050(16) -0.0334(19) -0.0134(17)
C13S 0.068(2) 0.0270(15) 0.068(2) -0.0055(15) -0.033(2) -0.0008(15)
C14S 0.061(2) 0.0415(18) 0.059(2) -0.0134(15) -0.0214(18) -0.0106(16)
C15S 0.068(3) 0.0442(19) 0.069(2) -0.0131(17) -0.036(2) -0.0028(17)
N4S 0.084(3) 0.082(2) 0.081(2) -0.0126(19) -0.0252(18) 0.004(2)
C16S 0.058(2) 0.054(2) 0.087(3) 0.017(2) -0.0273(19) 0.0058(17)
C17S 0.080(3) 0.100(3) 0.068(3) -0.008(2) -0.032(2) 0.026(2)
C18S 0.088(3) 0.057(2) 0.126(4) -0.057(2) -0.068(2) 0.027(2)
C19S 0.111(4) 0.052(2) 0.151(4) 0.007(2) -0.090(3) -0.022(2)
C20S 0.066(3) 0.106(3) 0.095(3) 0.025(2) -0.030(2) -0.028(2)
N5S 0.036(3) 0.059(3) 0.047(3) -0.018(2) 0.004(2) -0.019(2)
C21S 0.037(3) 0.066(3) 0.051(3) -0.016(3) 0.006(2) -0.007(3)
C22S 0.062(5) 0.067(3) 0.071(5) -0.012(3) 0.017(3) -0.004(3)
C23S 0.064(5) 0.080(4) 0.111(6) -0.038(4) 0.049(4) -0.042(4)
C24S 0.063(5) 0.120(5) 0.098(5) -0.078(4) 0.042(3) -0.060(4)
C25S 0.045(4) 0.114(4) 0.062(4) -0.045(4) 0.013(3) -0.040(4)

loop_
_atom_type_symbol
_atom_type_description
_atom_type_scat_dispersion_real
_atom_type_scat_dispersion_imag
_atom_type_scat_source
C C 0.0040 0.0020 'XDisp Program in WinGX L.J. Farrugia, J.Appl.Cryst. 2012,45,849-854'
H H 0.0000 0.0000 'XDisp Program in WinGX L.J. Farrugia, J.Appl.Cryst. 2012,45,849-854'
N N 0.0076 0.0040 'XDisp Program in WinGX L.J. Farrugia, J.Appl.Cryst. 2012,45,849-854'
O O 0.0132 0.0074 'XDisp Program in WinGX L.J. Farrugia, J.Appl.Cryst. 2012,45,849-854'
V V 0.3275 0.6267 'XDisp Program in WinGX L.J. Farrugia, J.Appl.Cryst. 2012,45,849-854'

loop_
_geom_angle_atom_site_label_1
_geom_angle_atom_site_label_2
_geom_angle_atom_site_label_3
_geom_angle
_geom_angle_site_symmetry_1
_geom_angle_site_symmetry_3
_geom_angle_publ_flag
O1 V1 O2 108.48(9) . . ?
O1 V1 O3 108.15(9) . 2_567 ?
O2 V1 O3 83.44(8) . 2_567 ?
O1 V1 N4 103.02(9) . 2_567 ?
O2 V1 N4 148.19(8) . 2_567 ?
O3 V1 N4 82.72(8) 2_567 2_567 ?
O1 V1 N1 103.25(9) . . ?
O2 V1 N1 84.96(7) . . ?
O3 V1 N1 148.54(8) 2_567 . ?
N4 V1 N1 92.18(7) 2_567 . ?
O1B V1B O2 99.9(9) . . ?
O2 V1B O3 85.4(2) . 2_567 ?
O1B V1B N1 102.7(9) . . ?
O2 V1B N1 88.3(2) . . ?
O3 V1B N1 158.1(3) 2_567 . ?
O2 V1B N4 156.9(3) . 2_567 ?
O3 V1B N4 83.5(2) 2_567 2_567 ?
N1 V1B N4 94.5(2) . 2_567 ?
C1 O2 V1B 132.3(2) . . ?
C1 O2 V1 133.92(15) . . ?
C18 O3 V1B 136.5(2) . 2_567 ?
C18 O3 V1 130.21(15) . 2_567 ?
N2 N1 C7 108.27(18) . . ?
N2 N1 V1B 123.6(2) . . ?
C7 N1 V1B 124.5(2) . . ?
N2 N1 V1 122.81(14) . . ?
C7 N1 V1 128.05(15) . . ?
C9 N2 N1 108.23(18) . . ?
C10 N3 N4 111.97(18) . . ?
C10 N3 H3 124.0 . . ?
N4 N3 H3 124.0 . . ?
N3 N4 C12 106.12(19) . . ?
N3 N4 V1B 120.7(2) . 2_567 ?
C12 N4 V1B 129.8(2) . 2_567 ?
N3 N4 V1 122.81(15) . 2_567 ?
C12 N4 V1 129.89(16) . 2_567 ?
O2 C1 C2 117.9(2) . . ?
O2 C1 C6 123.4(2) . . ?
C2 C1 C6 118.7(2) . . ?
C3 C2 C1 121.1(2) . . ?
C3 C2 H2A 119.5 . . ?
C1 C2 H2A 119.5 . . ?
C2 C3 C4 120.7(2) . . ?
C2 C3 H3A 119.7 . . ?
C4 C3 H3A 119.7 . . ?
C5 C4 C3 119.1(3) . . ?
C5 C4 H4A 120.4 . . ?
C3 C4 H4A 120.4 . . ?
C4 C5 C6 121.9(2) . . ?
C4 C5 H5A 119.1 . . ?
C6 C5 H5A 119.1 . . ?
C5 C6 C1 118.5(2) . . ?
C5 C6 C7 119.9(2) . . ?
C1 C6 C7 121.6(2) . . ?
N1 C7 C8 108.6(2) . . ?
N1 C7 C6 123.0(2) . . ?
C8 C7 C6 128.4(2) . . ?
C9 C8 C7 104.8(2) . . ?
C9 C8 H8A 127.6 . . ?
C7 C8 H8A 127.6 . . ?
N2 C9 C8 110.10(19) . . ?
N2 C9 C10 118.2(2) . . ?
C8 C9 C10 131.6(2) . . ?
N3 C10 C11 107.0(2) . . ?
N3 C10 C9 119.0(2) . . ?
C11 C10 C9 134.0(2) . . ?
C10 C11 C12 105.7(2) . . ?
C10 C11 H11A 127.1 . . ?
C12 C11 H11A 127.1 . . ?
N4 C12 C11 109.18(19) . . ?
N4 C12 C13 121.3(2) . . ?
C11 C12 C13 129.5(2) . . ?
C14 C13 C18 118.9(2) . . ?
C14 C13 C12 119.9(2) . . ?
C18 C13 C12 121.1(2) . . ?
C15 C14 C13 121.6(3) . . ?
C15 C14 H14A 119.2 . . ?
C13 C14 H14A 119.2 . . ?
C14 C15 C16 119.2(3) . . ?
C14 C15 H15A 120.4 . . ?
C16 C15 H15A 120.4 . . ?
C17 C16 C15 120.4(2) . . ?
C17 C16 H16A 119.8 . . ?
C15 C16 H16A 119.8 . . ?
C16 C17 C18 121.0(3) . . ?
C16 C17 H17A 119.5 . . ?
C18 C17 H17A 119.5 . . ?
O3 C18 C17 117.6(2) . . ?
O3 C18 C13 123.5(2) . . ?
C17 C18 C13 118.8(2) . . ?
O4 V2 O5 107.82(9) . . ?
O4 V2 O6 107.78(9) . 2_566 ?
O5 V2 O6 84.47(8) . 2_566 ?
O4 V2 N5 102.59(9) . . ?
O5 V2 N5 84.98(8) . . ?
O6 V2 N5 149.60(8) 2_566 . ?
O4 V2 N8 103.31(9) . 2_566 ?
O5 V2 N8 148.65(8) . 2_566 ?
O6 V2 N8 82.61(8) 2_566 2_566 ?
N5 V2 N8 91.94(8) . 2_566 ?
O4B V2B O5 99.5(9) . . ?
O5 V2B O6 85.4(2) . 2_566 ?
O5 V2B N8 159.8(4) . 2_566 ?
O6 V2B N8 85.8(2) 2_566 2_566 ?
O4B V2B N5 100.8(9) . . ?
O5 V2B N5 86.2(2) . . ?
O6 V2B N5 159.7(4) 2_566 . ?
N8 V2B N5 95.8(2) 2_566 . ?
C19 O5 V2B 133.4(2) . . ?
C19 O5 V2 133.23(16) . . ?
C36 O6 V2B 134.5(2) . 2_566 ?
C36 O6 V2 130.94(16) . 2_566 ?
N6 N5 C25 108.27(19) . . ?
N6 N5 V2B 121.5(2) . . ?
C25 N5 V2B 127.0(2) . . ?
N6 N5 V2 122.66(15) . . ?
C25 N5 V2 128.22(16) . . ?
C27 N6 N5 108.14(19) . . ?
C28 N7 N8 111.81(19) . . ?
C28 N7 H7 124.1 . . ?
N8 N7 H7 124.1 . . ?
N7 N8 C30 105.75(19) . . ?
N7 N8 V2B 121.2(2) . 2_566 ?
C30 N8 V2B 130.0(2) . 2_566 ?
N7 N8 V2 123.50(15) . 2_566 ?
C30 N8 V2 129.69(16) . 2_566 ?
O5 C19 C20 117.7(2) . . ?
O5 C19 C24 123.8(2) . . ?
C20 C19 C24 118.5(3) . . ?
C21 C20 C19 121.7(3) . . ?
C21 C20 H20A 119.2 . . ?
C19 C20 H20A 119.2 . . ?
C20 C21 C22 120.1(3) . . ?
C20 C21 H21A 119.9 . . ?
C22 C21 H21A 119.9 . . ?
C21 C22 C23 119.8(3) . . ?
C21 C22 H22A 120.1 . . ?
C23 C22 H22A 120.1 . . ?
C22 C23 C24 121.1(3) . . ?
C22 C23 H23A 119.5 . . ?
C24 C23 H23A 119.5 . . ?
C23 C24 C19 118.8(2) . . ?
C23 C24 C25 119.5(2) . . ?
C19 C24 C25 121.6(2) . . ?
N5 C25 C26 108.6(2) . . ?
N5 C25 C24 122.5(2) . . ?
C26 C25 C24 128.8(2) . . ?
C27 C26 C25 104.8(2) . . ?
C27 C26 H26A 127.6 . . ?
C25 C26 H26A 127.6 . . ?
N6 C27 C26 110.1(2) . . ?
N6 C27 C28 118.2(2) . . ?
C26 C27 C28 131.6(2) . . ?
N7 C28 C29 107.3(2) . . ?
N7 C28 C27 119.2(2) . . ?
C29 C28 C27 133.4(2) . . ?
C28 C29 C30 105.6(2) . . ?
C28 C29 H29A 127.2 . . ?
C30 C29 H29A 127.2 . . ?
N8 C30 C29 109.5(2) . . ?
N8 C30 C31 121.5(2) . . ?
C29 C30 C31 129.0(2) . . ?
C32 C31 C36 119.6(2) . . ?
C32 C31 C30 119.0(2) . . ?
C36 C31 C30 121.5(2) . . ?
C33 C32 C31 121.5(3) . . ?
C33 C32 H32A 119.3 . . ?
C31 C32 H32A 119.3 . . ?
C34 C33 C32 119.0(3) . . ?
C34 C33 H33A 120.5 . . ?
C32 C33 H33A 120.5 . . ?
C33 C34 C35 120.9(3) . . ?
C33 C34 H34A 119.5 . . ?
C35 C34 H34A 119.5 . . ?
C34 C35 C36 121.6(3) . . ?
C34 C35 H35A 119.2 . . ?
C36 C35 H35A 119.2 . . ?
O6 C36 C35 119.0(2) . . ?
O6 C36 C31 123.5(2) . . ?
C35 C36 C31 117.4(3) . . ?
C37 N9 C45 110.7(3) . . ?
C37 N9 C41 110.7(2) . . ?
C45 N9 C41 107.5(2) . . ?
C37 N9 C49 106.5(2) . . ?
C45 N9 C49 110.7(2) . . ?
C41 N9 C49 110.9(3) . . ?
N9 C37 C38 114.1(2) . . ?
N9 C37 H37A 108.7 . . ?
C38 C37 H37A 108.7 . . ?
N9 C37 H37B 108.7 . . ?
C38 C37 H37B 108.7 . . ?
H37A C37 H37B 107.6 . . ?
C37 C38 C39 111.7(3) . . ?
C37 C38 H38A 109.3 . . ?
C39 C38 H38A 109.3 . . ?
C37 C38 H38B 109.3 . . ?
C39 C38 H38B 109.3 . . ?
H38A C38 H38B 107.9 . . ?
C38 C39 C40 111.7(3) . . ?
C38 C39 H39A 109.3 . . ?
C40 C39 H39A 109.3 . . ?
C38 C39 H39B 109.3 . . ?
C40 C39 H39B 109.3 . . ?
H39A C39 H39B 107.9 . . ?
C39 C40 H40A 109.5 . . ?
C39 C40 H40B 109.5 . . ?
H40A C40 H40B 109.5 . . ?
C39 C40 H40C 109.5 . . ?
H40A C40 H40C 109.5 . . ?
H40B C40 H40C 109.5 . . ?
N9 C41 C42 115.1(2) . . ?
N9 C41 H41A 108.5 . . ?
C42 C41 H41A 108.5 . . ?
N9 C41 H41B 108.5 . . ?
C42 C41 H41B 108.5 . . ?
H41A C41 H41B 107.5 . . ?
C43 C42 C41 110.0(3) . . ?
C43 C42 H42A 109.7 . . ?
C41 C42 H42A 109.7 . . ?
C43 C42 H42B 109.7 . . ?
C41 C42 H42B 109.7 . . ?
H42A C42 H42B 108.2 . . ?
C44 C43 C42 114.1(4) . . ?
C44 C43 H43A 108.7 . . ?
C42 C43 H43A 108.7 . . ?
C44 C43 H43B 108.7 . . ?
C42 C43 H43B 108.7 . . ?
H43A C43 H43B 107.6 . . ?
C43 C44 H44A 109.5 . . ?
C43 C44 H44B 109.5 . . ?
H44A C44 H44B 109.5 . . ?
C43 C44 H44C 109.5 . . ?
H44A C44 H44C 109.5 . . ?
H44B C44 H44C 109.5 . . ?
C46 C45 N9 115.1(2) . . ?
C46 C45 H45A 108.5 . . ?
N9 C45 H45A 108.5 . . ?
C46 C45 H45B 108.5 . . ?
N9 C45 H45B 108.5 . . ?
H45A C45 H45B 107.5 . . ?
C45 C46 C47 110.6(2) . . ?
C45 C46 H46A 109.5 . . ?
C47 C46 H46A 109.5 . . ?
C45 C46 H46B 109.5 . . ?
C47 C46 H46B 109.5 . . ?
H46A C46 H46B 108.1 . . ?
C48 C47 C46 111.6(3) . . ?
C48 C47 H47A 109.3 . . ?
C46 C47 H47A 109.3 . . ?
C48 C47 H47B 109.3 . . ?
C46 C47 H47B 109.3 . . ?
H47A C47 H47B 108.0 . . ?
C47 C48 H48A 109.5 . . ?
C47 C48 H48B 109.5 . . ?
H48A C48 H48B 109.5 . . ?
C47 C48 H48C 109.5 . . ?
H48A C48 H48C 109.5 . . ?
H48B C48 H48C 109.5 . . ?
C50 C49 N9 114.4(2) . . ?
C50 C49 H49A 108.7 . . ?
N9 C49 H49A 108.7 . . ?
C50 C49 H49B 108.7 . . ?
N9 C49 H49B 108.7 . . ?
H49A C49 H49B 107.6 . . ?
C51A C50 C49 108.1(4) . . ?
C49 C50 C51B 114.2(4) . . ?
C51A C50 H50A 109.7 . . ?
C49 C50 H50A 125.8 . . ?
C51B C50 H50A 79.2 . . ?
C51A C50 H50B 93.9 . . ?
C49 C50 H50B 110.6 . . ?
C51B C50 H50B 120.6 . . ?
H50A C50 H50B 104.1 . . ?
C50 C51A C52A 118.6(7) . . ?
C50 C51A H51A 107.7 . . ?
C52A C51A H51A 107.7 . . ?
C50 C51A H51B 107.7 . . ?
C52A C51A H51B 107.7 . . ?
H51A C51A H51B 107.1 . . ?
C51A C52A C68B 136.7(11) . 2_567 ?
C51A C52A H52A 109.5 . . ?
C68B C52A H52A 94.1 2_567 . ?
C51A C52A H52B 109.5 . . ?
C68B C52A H52B 27.3 2_567 . ?
H52A C52A H52B 109.5 . . ?
C51A C52A H52C 109.5 . . ?
C68B C52A H52C 95.1 2_567 . ?
H52A C52A H52C 109.5 . . ?
H52B C52A H52C 109.5 . . ?
C51A C52A H68E 162(4) . 2_567 ?
C68B C52A H68E 30.1(12) 2_567 2_567 ?
H52A C52A H68E 69.8 . 2_567 ?
H52B C52A H68E 56.5 . 2_567 ?
H52C C52A H68E 86.8 . 2_567 ?
C52B C51B C50 116.9(7) . . ?
C52B C51B H51C 108.1 . . ?
C50 C51B H51C 108.1 . . ?
C52B C51B H51D 108.1 . . ?
C50 C51B H51D 108.1 . . ?
H51C C51B H51D 107.3 . . ?
C51B C52B H52D 109.5 . . ?
C51B C52B H52E 109.5 . . ?
H52D C52B H52E 109.5 . . ?
C51B C52B H52F 109.5 . . ?
H52D C52B H52F 109.5 . . ?
H52E C52B H52F 109.5 . . ?
C61 N10 C53 111.3(3) . . ?
C61 N10 C57 107.0(2) . . ?
C53 N10 C57 111.2(2) . . ?
C61 N10 C65 111.1(3) . . ?
C53 N10 C65 105.2(2) . . ?
C57 N10 C65 111.0(3) . . ?
C54 C53 N10 115.3(3) . . ?
C54 C53 H53A 108.4 . . ?
N10 C53 H53A 108.4 . . ?
C54 C53 H53B 108.4 . . ?
N10 C53 H53B 108.4 . . ?
H53A C53 H53B 107.5 . . ?
C53 C54 C55 108.5(3) . . ?
C53 C54 H54A 110.0 . . ?
C55 C54 H54A 110.0 . . ?
C53 C54 H54B 110.0 . . ?
C55 C54 H54B 110.0 . . ?
H54A C54 H54B 108.4 . . ?
C56 C55 C54 113.4(3) . . ?
C56 C55 H55A 108.9 . . ?
C54 C55 H55A 108.9 . . ?
C56 C55 H55B 108.9 . . ?
C54 C55 H55B 108.9 . . ?
H55A C55 H55B 107.7 . . ?
C55 C56 H56A 109.5 . . ?
C55 C56 H56B 109.5 . . ?
H56A C56 H56B 109.5 . . ?
C55 C56 H56C 109.5 . . ?
H56A C56 H56C 109.5 . . ?
H56B C56 H56C 109.5 . . ?
N10 C57 C58 115.7(2) . . ?
N10 C57 H57A 108.4 . . ?
C58 C57 H57A 108.4 . . ?
N10 C57 H57B 108.4 . . ?
C58 C57 H57B 108.4 . . ?
H57A C57 H57B 107.4 . . ?
C59 C58 C57 109.7(3) . . ?
C59 C58 H58A 109.7 . . ?
C57 C58 H58A 109.7 . . ?
C59 C58 H58B 109.7 . . ?
C57 C58 H58B 109.7 . . ?
H58A C58 H58B 108.2 . . ?
C58 C59 C60 114.5(3) . . ?
C58 C59 H59A 108.6 . . ?
C60 C59 H59A 108.6 . . ?
C58 C59 H59B 108.6 . . ?
C60 C59 H59B 108.6 . . ?
H59A C59 H59B 107.6 . . ?
C59 C60 H60A 109.5 . . ?
C59 C60 H60B 109.5 . . ?
H60A C60 H60B 109.5 . . ?
C59 C60 H60C 109.5 . . ?
H60A C60 H60C 109.5 . . ?
H60B C60 H60C 109.5 . . ?
N10 C61 C62 114.7(2) . . ?
N10 C61 H61A 108.6 . . ?
C62 C61 H61A 108.6 . . ?
N10 C61 H61B 108.6 . . ?
C62 C61 H61B 108.6 . . ?
H61A C61 H61B 107.6 . . ?
C61 C62 C63 111.1(3) . . ?
C61 C62 H62A 109.4 . . ?
C63 C62 H62A 109.4 . . ?
C61 C62 H62B 109.4 . . ?
C63 C62 H62B 109.4 . . ?
H62A C62 H62B 108.0 . . ?
C64 C63 C62 111.2(3) . . ?
C64 C63 H63A 109.4 . . ?
C62 C63 H63A 109.4 . . ?
C64 C63 H63B 109.4 . . ?
C62 C63 H63B 109.4 . . ?
H63A C63 H63B 108.0 . . ?
C63 C64 H64A 109.5 . . ?
C63 C64 H64B 109.5 . . ?
H64A C64 H64B 109.5 . . ?
C63 C64 H64C 109.5 . . ?
H64A C64 H64C 109.5 . . ?
H64B C64 H64C 109.5 . . ?
C66 C65 N10 115.3(3) . . ?
C66 C65 H65A 108.5 . . ?
N10 C65 H65A 108.5 . . ?
C66 C65 H65B 108.5 . . ?
N10 C65 H65B 108.5 . . ?
H65A C65 H65B 107.5 . . ?
C67B C66 C65 106.5(4) . . ?
C65 C66 C67A 112.4(4) . . ?
C67B C66 H66A 113.9 . . ?
C65 C66 H66A 116.1 . . ?
C67A C66 H66A 79.0 . . ?
C67B C66 H66B 90.6 . . ?
C65 C66 H66B 112.5 . . ?
C67A C66 H66B 118.9 . . ?
H66A C66 H66B 114.2 . . ?
C68A C67A C66 118.4(6) . . ?
C68A C67A H67A 107.7 . . ?
C66 C67A H67A 107.7 . . ?
C68A C67A H67B 107.7 . . ?
C66 C67A H67B 107.7 . . ?
H67A C67A H67B 107.1 . . ?
C67A C68A H68A 109.5 . . ?
C67A C68A H68B 109.5 . . ?
H68A C68A H68B 109.5 . . ?
C67A C68A H68C 109.5 . . ?
H68A C68A H68C 109.5 . . ?
H68B C68A H68C 109.5 . . ?
C66 C67B C68B 121.6(6) . . ?
C66 C67B H67C 106.9 . . ?
C68B C67B H67C 106.9 . . ?
C66 C67B H67D 106.9 . . ?
C68B C67B H67D 106.9 . . ?
H67C C67B H67D 106.7 . . ?
C67B C68B C52A 133.6(10) . 2_567 ?
C67B C68B H68D 109.5 . . ?
C52A C68B H68D 91.1 2_567 . ?
C67B C68B H68E 109.5 . . ?
C52A C68B H68E 25.2 2_567 . ?
H68D C68B H68E 109.5 . . ?
C67B C68B H68F 109.5 . . ?
C52A C68B H68F 101.3 2_567 . ?
H68D C68B H68F 109.5 . . ?
H68E C68B H68F 109.5 . . ?
C67B C68B H52B 165(3) . 2_567 ?
C52A C68B H52B 31(2) 2_567 2_567 ?
H68D C68B H52B 76.0 . 2_567 ?
H68E C68B H52B 55.8 . 2_567 ?
H68F C68B H52B 80.7 . 2_567 ?
C1S N1S C5S 118.9(3) . . ?
N1S C1S C2S 123.6(4) . . ?
N1S C1S H1SA 118.2 . . ?
C2S C1S H1SA 118.2 . . ?
C1S C2S C3S 116.8(3) . . ?
C1S C2S H2SA 121.6 . . ?
C3S C2S H2SA 121.6 . . ?
C4S C3S C2S 123.6(3) . . ?
C4S C3S H3SA 118.2 . . ?
C2S C3S H3SA 118.2 . . ?
C3S C4S C5S 119.1(4) . . ?
C3S C4S H4SA 120.5 . . ?
C5S C4S H4SA 120.5 . . ?
C4S C5S N1S 117.8(4) . . ?
C4S C5S H5SA 121.1 . . ?
N1S C5S H5SA 121.1 . . ?
C6S N2S C10S 121.0(4) . . ?
N2S C6S C7S 121.0(4) . . ?
N2S C6S H6SA 119.5 . . ?
C7S C6S H6SA 119.5 . . ?
C8S C7S C6S 117.9(4) . . ?
C8S C7S H7SA 121.0 . . ?
C6S C7S H7SA 121.0 . . ?
C7S C8S C9S 118.4(4) . . ?
C7S C8S H8SA 120.8 . . ?
C9S C8S H8SA 120.8 . . ?
C10S C9S C8S 122.2(5) . . ?
C10S C9S H9SA 118.9 . . ?
C8S C9S H9SA 118.9 . . ?
C9S C10S N2S 119.5(4) . . ?
C9S C10S H10A 120.3 . . ?
N2S C10S H10A 120.3 . . ?
C11S N3S C15S 115.3(3) . . ?
N3S C11S C12S 124.5(3) . . ?
N3S C11S H11B 117.8 . . ?
C12S C11S H11B 117.8 . . ?
C13S C12S C11S 119.5(3) . . ?
C13S C12S H12A 120.3 . . ?
C11S C12S H12A 120.3 . . ?
C12S C13S C14S 118.4(3) . . ?
C12S C13S H13A 120.8 . . ?
C14S C13S H13A 120.8 . . ?
C15S C14S C13S 117.9(3) . . ?
C15S C14S H14B 121.0 . . ?
C13S C14S H14B 121.0 . . ?
N3S C15S C14S 124.3(3) . . ?
N3S C15S H15B 117.9 . . ?
C14S C15S H15B 117.9 . . ?
C16S N4S C20S 117.1(4) . . ?
N4S C16S C17S 120.1(5) . . ?
N4S C16S H16B 120.0 . . ?
C17S C16S H16B 120.0 . . ?
C18S C17S C16S 126.0(6) . . ?
C18S C17S H17B 117.0 . . ?
C16S C17S H17B 117.0 . . ?
C19S C18S C17S 116.6(5) . . ?
C19S C18S H18A 121.7 . . ?
C17S C18S H18A 121.7 . . ?
C18S C19S C20S 124.4(5) . . ?
C18S C19S H19A 117.8 . . ?
C20S C19S H19A 117.8 . . ?
N4S C20S C19S 115.7(5) . . ?
N4S C20S H20B 122.1 . . ?
C19S C20S H20B 122.1 . . ?
C25S N5S C21S 115.4(7) . . ?
N5S C21S C22S 125.1(9) . . ?
N5S C21S H21S 117.5 . . ?
C22S C21S H21S 117.5 . . ?
C23S C22S C21S 121.0(11) . . ?
C23S C22S H22B 119.5 . . ?
C21S C22S H22B 119.5 . . ?
C22S C23S C24S 120.2(11) . . ?
C22S C23S H23B 119.9 . . ?
C24S C23S H23B 119.9 . . ?
C23S C24S C25S 117.8(9) . . ?
C23S C24S H24A 121.1 . . ?
C25S C24S H24A 121.1 . . ?
N5S C25S C24S 120.4(9) . . ?
N5S C25S H25A 119.8 . . ?
C24S C25S H25A 119.8 . . ?

loop_
_geom_bond_atom_site_label_1
_geom_bond_atom_site_label_2
_geom_bond_distance
_geom_bond_site_symmetry_2
_geom_bond_publ_flag
V1 O1 1.6021(18) . ?
V1 O2 1.9169(18) . ?
V1 O3 1.9334(18) 2_567 ?
V1 N4 2.087(2) 2_567 ?
V1 N1 2.0874(19) . ?
V1B O1B 1.54(2) . ?
V1B O2 1.860(6) . ?
V1B O3 1.917(5) 2_567 ?
V1B N1 2.024(5) . ?
V1B N4 2.071(6) 2_567 ?
O2 C1 1.329(3) . ?
O3 C18 1.337(3) . ?
N1 N2 1.366(2) . ?
N1 C7 1.368(3) . ?
N2 C9 1.344(3) . ?
N3 C10 1.342(3) . ?
N3 N4 1.357(3) . ?
N3 H3 0.8800 . ?
N4 C12 1.359(3) . ?
C1 C2 1.407(3) . ?
C1 C6 1.420(3) . ?
C2 C3 1.379(4) . ?
C2 H2A 0.9500 . ?
C3 C4 1.388(4) . ?
C3 H3A 0.9500 . ?
C4 C5 1.386(4) . ?
C4 H4A 0.9500 . ?
C5 C6 1.403(3) . ?
C5 H5A 0.9500 . ?
C6 C7 1.464(3) . ?
C7 C8 1.403(3) . ?
C8 C9 1.394(3) . ?
C8 H8A 0.9500 . ?
C9 C10 1.457(3) . ?
C10 C11 1.394(3) . ?
C11 C12 1.412(3) . ?
C11 H11A 0.9500 . ?
C12 C13 1.461(3) . ?
C13 C14 1.407(3) . ?
C13 C18 1.412(4) . ?
C14 C15 1.384(4) . ?
C14 H14A 0.9500 . ?
C15 C16 1.395(4) . ?
C15 H15A 0.9500 . ?
C16 C17 1.384(4) . ?
C16 H16A 0.9500 . ?
C17 C18 1.408(3) . ?
C17 H17A 0.9500 . ?
V2 O4 1.5997(18) . ?
V2 O5 1.9125(19) . ?
V2 O6 1.9503(19) 2_566 ?
V2 N5 2.088(2) . ?
V2 N8 2.095(2) 2_566 ?
V2B O4B 1.55(2) . ?
V2B O5 1.912(6) . ?
V2B O6 1.915(6) 2_566 ?
V2B N8 2.008(6) 2_566 ?
V2B N5 2.044(6) . ?
O5 C19 1.332(3) . ?
O6 C36 1.337(3) . ?
N5 N6 1.365(3) . ?
N5 C25 1.369(3) . ?
N6 C27 1.343(3) . ?
N7 C28 1.345(3) . ?
N7 N8 1.356(3) . ?
N7 H7 0.8800 . ?
N8 C30 1.362(3) . ?
C19 C20 1.414(3) . ?
C19 C24 1.416(4) . ?
C20 C21 1.371(4) . ?
C20 H20A 0.9500 . ?
C21 C22 1.391(5) . ?
C21 H21A 0.9500 . ?
C22 C23 1.393(4) . ?
C22 H22A 0.9500 . ?
C23 C24 1.409(4) . ?
C23 H23A 0.9500 . ?
C24 C25 1.463(3) . ?
C25 C26 1.397(3) . ?
C26 C27 1.394(3) . ?
C26 H26A 0.9500 . ?
C27 C28 1.458(3) . ?
C28 C29 1.386(3) . ?
C29 C30 1.408(3) . ?
C29 H29A 0.9500 . ?
C30 C31 1.459(3) . ?
C31 C32 1.411(4) . ?
C31 C36 1.416(4) . ?
C32 C33 1.382(4) . ?
C32 H32A 0.9500 . ?
C33 C34 1.374(5) . ?
C33 H33A 0.9500 . ?
C34 C35 1.391(4) . ?
C34 H34A 0.9500 . ?
C35 C36 1.403(3) . ?
C35 H35A 0.9500 . ?
N9 C37 1.517(4) . ?
N9 C45 1.522(4) . ?
N9 C41 1.524(4) . ?
N9 C49 1.525(4) . ?
C37 C38 1.519(5) . ?
C37 H37A 0.9900 . ?
C37 H37B 0.9900 . ?
C38 C39 1.520(5) . ?
C38 H38A 0.9900 . ?
C38 H38B 0.9900 . ?
C39 C40 1.526(5) . ?
C39 H39A 0.9900 . ?
C39 H39B 0.9900 . ?
C40 H40A 0.9800 . ?
C40 H40B 0.9800 . ?
C40 H40C 0.9800 . ?
C41 C42 1.530(5) . ?
C41 H41A 0.9900 . ?
C41 H41B 0.9900 . ?
C42 C43 1.520(6) . ?
C42 H42A 0.9900 . ?
C42 H42B 0.9900 . ?
C43 C44 1.508(6) . ?
C43 H43A 0.9900 . ?
C43 H43B 0.9900 . ?
C44 H44A 0.9800 . ?
C44 H44B 0.9800 . ?
C44 H44C 0.9800 . ?
C45 C46 1.514(5) . ?
C45 H45A 0.9900 . ?
C45 H45B 0.9900 . ?
C46 C47 1.530(5) . ?
C46 H46A 0.9900 . ?
C46 H46B 0.9900 . ?
C47 C48 1.522(5) . ?
C47 H47A 0.9900 . ?
C47 H47B 0.9900 . ?
C48 H48A 0.9800 . ?
C48 H48B 0.9800 . ?
C48 H48C 0.9800 . ?
C49 C50 1.518(5) . ?
C49 H49A 0.9900 . ?
C49 H49B 0.9900 . ?
C50 C51A 1.484(8) . ?
C50 C51B 1.661(9) . ?
C50 H50A 0.8564 . ?
C50 H50B 1.0233 . ?
C51A C52A 1.504(12) . ?
C51A H51A 0.9900 . ?
C51A H51B 0.9900 . ?
C52A C68B 1.607(16) 2_567 ?
C52A H52A 0.9800 . ?
C52A H52B 0.9800 . ?
C52A H52C 0.9800 . ?
C52A H68E 0.83(2) 2_567 ?
C51B C52B 1.512(14) . ?
C51B H51C 0.9900 . ?
C51B H51D 0.9900 . ?
C52B H52D 0.9800 . ?
C52B H52E 0.9800 . ?
C52B H52F 0.9800 . ?
N10 C61 1.514(5) . ?
N10 C53 1.520(4) . ?
N10 C57 1.523(4) . ?
N10 C65 1.526(4) . ?
C53 C54 1.503(5) . ?
C53 H53A 0.9900 . ?
C53 H53B 0.9900 . ?
C54 C55 1.545(5) . ?
C54 H54A 0.9900 . ?
C54 H54B 0.9900 . ?
C55 C56 1.499(5) . ?
C55 H55A 0.9900 . ?
C55 H55B 0.9900 . ?
C56 H56A 0.9800 . ?
C56 H56B 0.9800 . ?
C56 H56C 0.9800 . ?
C57 C58 1.529(5) . ?
C57 H57A 0.9900 . ?
C57 H57B 0.9900 . ?
C58 C59 1.513(5) . ?
C58 H58A 0.9900 . ?
C58 H58B 0.9900 . ?
C59 C60 1.525(5) . ?
C59 H59A 0.9900 . ?
C59 H59B 0.9900 . ?
C60 H60A 0.9800 . ?
C60 H60B 0.9800 . ?
C60 H60C 0.9800 . ?
C61 C62 1.519(5) . ?
C61 H61A 0.9900 . ?
C61 H61B 0.9900 . ?
C62 C63 1.531(5) . ?
C62 H62A 0.9900 . ?
C62 H62B 0.9900 . ?
C63 C64 1.526(5) . ?
C63 H63A 0.9900 . ?
C63 H63B 0.9900 . ?
C64 H64A 0.9800 . ?
C64 H64B 0.9800 . ?
C64 H64C 0.9800 . ?
C65 C66 1.520(5) . ?
C65 H65A 0.9900 . ?
C65 H65B 0.9900 . ?
C66 C67B 1.472(7) . ?
C66 C67A 1.722(9) . ?
C66 H66A 0.8572 . ?
C66 H66B 0.8568 . ?
C67A C68A 1.530(13) . ?
C67A H67A 0.9900 . ?
C67A H67B 0.9900 . ?
C68A H68A 0.9800 . ?
C68A H68B 0.9800 . ?
C68A H68C 0.9800 . ?
C67B C68B 1.491(12) . ?
C67B H67C 0.9900 . ?
C67B H67D 0.9900 . ?
C68B H68D 0.9800 . ?
C68B H68E 0.9800 . ?
C68B H68F 0.9800 . ?
N1S C1S 1.318(5) . ?
N1S C5S 1.384(5) . ?
C1S C2S 1.330(5) . ?
C1S H1SA 0.9500 . ?
C2S C3S 1.336(5) . ?
C2S H2SA 0.9500 . ?
C3S C4S 1.316(5) . ?
C3S H3SA 0.9500 . ?
C4S C5S 1.380(6) . ?
C4S H4SA 0.9500 . ?
C5S H5SA 0.9500 . ?
N2S C6S 1.337(6) . ?
N2S C10S 1.369(6) . ?
C6S C7S 1.389(6) . ?
C6S H6SA 0.9500 . ?
C7S C8S 1.371(6) . ?
C7S H7SA 0.9500 . ?
C8S C9S 1.414(7) . ?
C8S H8SA 0.9500 . ?
C9S C10S 1.294(7) . ?
C9S H9SA 0.9500 . ?
C10S H10A 0.9500 . ?
N3S C11S 1.324(5) . ?
N3S C15S 1.344(5) . ?
C11S C12S 1.374(5) . ?
C11S H11B 0.9500 . ?
C12S C13S 1.347(5) . ?
C12S H12A 0.9500 . ?
C13S C14S 1.392(5) . ?
C13S H13A 0.9500 . ?
C14S C15S 1.377(5) . ?
C14S H14B 0.9500 . ?
C15S H15B 0.9500 . ?
N4S C16S 1.346(7) . ?
N4S C20S 1.387(7) . ?
C16S C17S 1.355(7) . ?
C16S H16B 0.9500 . ?
C17S C18S 1.277(8) . ?
C17S H17B 0.9500 . ?
C18S C19S 1.256(8) . ?
C18S H18A 0.9500 . ?
C19S C20S 1.465(8) . ?
C19S H19A 0.9500 . ?
C20S H20B 0.9500 . ?
N5S C25S 1.333(10) . ?
N5S C21S 1.349(10) . ?
C21S C22S 1.354(12) . ?
C21S H21S 0.9500 . ?
C22S C23S 1.289(16) . ?
C22S H22B 0.9500 . ?
C23S C24S 1.352(17) . ?
C23S H23B 0.9500 . ?
C24S C25S 1.486(15) . ?
C24S H24A 0.9500 . ?
C25S H25A 0.9500 . ?

loop_
_geom_hbond_atom_site_label_D
_geom_hbond_atom_site_label_H
_geom_hbond_atom_site_label_A
_geom_hbond_distance_DH
_geom_hbond_distance_HA
_geom_hbond_distance_DA
_geom_hbond_angle_DHA
_geom_hbond_site_symmetry_A
_geom_hbond_publ_flag
N3 H3 N2 0.88 1.85 2.614(3) 143.4 2_567 yes
N7 H7 N6 0.88 1.85 2.604(3) 142.9 2_566 yes
